data_4334614
loop_
_publ_author_name
'Emily V. Eames'
'Ra\'ul Hern\'andez S\'anchez'
'Theodore A. Betley'

_publ_section_title
;
 Metal Atom Lability in Polynuclear Complexes
;
_journal_name_full 'Inorganic Chemistry'
_journal_page_first 5006
_journal_page_last 5012
_journal_paper_doi 10.1021/ic302694y
_journal_volume 52
_journal_year 2013
_chemical_formula_sum 'C110.7 H108.7 Cl4 Fe7 N12 O2'
_chemical_formula_weight 2171.95
_chemical_name_systematic
; 
 ? 
;
_space_group_IT_number 2
_symmetry_cell_setting triclinic
_symmetry_space_group_name_Hall '-P 1'
_symmetry_space_group_name_H-M 'P -1'
_atom_sites_solution_hydrogens geom
_atom_sites_solution_primary direct
_atom_sites_solution_secondary difmap
_audit_creation_method SHELXL-97
_cell_angle_alpha 79.669(5)
_cell_angle_beta 74.646(5)
_cell_angle_gamma 79.387(5)
_cell_formula_units_Z 1
_cell_length_a 12.761(3)
_cell_length_b 13.232(3)
_cell_length_c 15.826(4)
_cell_measurement_reflns_used 6397
_cell_measurement_temperature 100(2)
_cell_measurement_theta_max 23.7985
_cell_measurement_theta_min 2.2175
_cell_volume 2508.7(10)
_computing_cell_refinement 'Bruker SAINT'
_computing_data_collection 'Bruker SMART'
_computing_data_reduction 'Bruker SAINT'
_computing_molecular_graphics XP
_computing_publication_material XCIF
_computing_structure_refinement 'SHELXL-97 (Sheldrick, 2008)'
_computing_structure_solution 'SHELXS-97 (Sheldrick, 2008)'
_diffrn_ambient_temperature 100(2)
_diffrn_measured_fraction_theta_full 0.985
_diffrn_measured_fraction_theta_max 0.985
_diffrn_radiation_monochromator graphite
_diffrn_radiation_source 'fine-focus sealed tube'
_diffrn_radiation_type MoK\a
_diffrn_radiation_wavelength 0.71073
_diffrn_reflns_av_R_equivalents 0.1068
_diffrn_reflns_av_sigmaI/netI 0.1126
_diffrn_reflns_limit_h_max 15
_diffrn_reflns_limit_h_min -14
_diffrn_reflns_limit_k_max 15
_diffrn_reflns_limit_k_min -15
_diffrn_reflns_limit_l_max 18
_diffrn_reflns_limit_l_min -18
_diffrn_reflns_number 33351
_diffrn_reflns_theta_full 25.22
_diffrn_reflns_theta_max 25.22
_diffrn_reflns_theta_min 1.58
_exptl_absorpt_coefficient_mu 1.147
_exptl_absorpt_correction_T_max 0.9138
_exptl_absorpt_correction_T_min 0.8377
_exptl_absorpt_correction_type multi-scan
_exptl_absorpt_process_details 'SADABS (Bruker AXS, 2004)'
_exptl_crystal_colour brown
_exptl_crystal_density_diffrn 1.438
_exptl_crystal_description block
_exptl_crystal_F_000 1123
_exptl_crystal_size_max 0.16
_exptl_crystal_size_mid 0.13
_exptl_crystal_size_min 0.08
_refine_diff_density_max 0.833
_refine_diff_density_min -0.482
_refine_diff_density_rms 0.114
_refine_ls_extinction_method none
_refine_ls_goodness_of_fit_ref 1.057
_refine_ls_hydrogen_treatment riding
_refine_ls_matrix_type full
_refine_ls_number_parameters 640
_refine_ls_number_reflns 8905
_refine_ls_number_restraints 144
_refine_ls_restrained_S_all 1.055
_refine_ls_R_factor_all 0.1409
_refine_ls_R_factor_gt 0.0698
_refine_ls_shift/su_max 0.021
_refine_ls_shift/su_mean 0.001
_refine_ls_structure_factor_coef Fsqd
_refine_ls_weighting_details 'calc w=1/[\s^2^(Fo^2^)+(0.0970P)^2^+0.0755P] where P=(Fo^2^+2Fc^2^)/3'
_refine_ls_weighting_scheme calc
_refine_ls_wR_factor_gt 0.1684
_refine_ls_wR_factor_ref 0.1983
_reflns_number_gt 5004
_reflns_number_total 8905
_reflns_threshold_expression >2sigma(I)
_cod_data_source_file ic302694y_si_002_1.cif
_cod_data_source_block Fe7L2Cl4thf2
_cod_original_cell_volume 2508.9(10)
_cod_original_formula_sum 'C110.70 H108.70 Cl4 Fe7 N12 O2'
_cod_database_code 4334614

loop_
_symmetry_equiv_pos_as_xyz
'x, y, z'
'-x, -y, -z'

loop_
_atom_site_label
_atom_site_type_symbol
_atom_site_fract_x
_atom_site_fract_y
_atom_site_fract_z
_atom_site_U_iso_or_equiv
_atom_site_adp_type
_atom_site_occupancy
_atom_site_symmetry_multiplicity
_atom_site_calc_flag
_atom_site_refinement_flags
_atom_site_disorder_assembly
_atom_site_disorder_group
Fe4 Fe 1.0000 0.5000 0.5000 0.0390(4) Uani 1 2 d S . .
Fe1 Fe 0.81606(8) 0.53397(7) 0.70963(6) 0.0363(3) Uani 1 1 d . . .
Fe2 Fe 0.68704(8) 0.67147(7) 0.79121(6) 0.0363(3) Uani 1 1 d . A .
Fe3 Fe 0.61518(8) 0.51857(7) 0.80756(6) 0.0317(3) Uani 1 1 d . . .
Cl1 Cl 1.00566(14) 0.46116(13) 0.66345(10) 0.0383(4) Uani 1 1 d . . .
Cl2 Cl 0.79955(15) 0.55829(14) 0.56430(10) 0.0405(5) Uani 1 1 d . . .
O1 O 1.0358(4) 0.6482(4) 0.4925(3) 0.0441(12) Uani 1 1 d . . .
N1 N 0.6216(4) 0.5871(4) 0.9027(3) 0.0300(13) Uani 1 1 d . . .
N2 N 0.7471(4) 0.4203(4) 0.8097(3) 0.0323(13) Uani 1 1 d . . .
N3 N 0.8380(5) 0.6317(4) 0.7942(3) 0.0396(15) Uani 1 1 d . A .
N4 N 0.5339(5) 0.6571(4) 0.7775(3) 0.0345(14) Uani 1 1 d . . .
N5 N 0.5719(4) 0.4224(4) 0.7574(3) 0.0305(13) Uani 1 1 d . . .
N6 N 0.7331(5) 0.7974(4) 0.7290(3) 0.0411(15) Uani 1 1 d D . .
C1 C 0.8515(6) 0.4443(6) 1.0084(5) 0.049(2) Uani 1 1 d . . .
H1A H 0.8521 0.4998 1.0417 0.073 Uiso 1 1 calc R . .
H1B H 0.9269 0.4113 0.9865 0.073 Uiso 1 1 calc R . .
H1C H 0.8082 0.3925 1.0472 0.073 Uiso 1 1 calc R . .
C2 C 0.7997(6) 0.4905(5) 0.9293(4) 0.0385(17) Uani 1 1 d . . .
C3 C 0.6845(5) 0.5419(5) 0.9688(4) 0.0359(17) Uani 1 1 d . . .
H3A H 0.6443 0.4897 1.0118 0.043 Uiso 1 1 calc R . .
H3B H 0.6897 0.5972 1.0015 0.043 Uiso 1 1 calc R . .
C4 C 0.8015(6) 0.3982(5) 0.8829(4) 0.0356(16) Uani 1 1 d . . .
H4A H 0.8790 0.3688 0.8601 0.043 Uiso 1 1 calc R . .
H4B H 0.7664 0.3442 0.9275 0.043 Uiso 1 1 calc R . .
C5 C 0.8742(6) 0.5669(5) 0.8708(4) 0.0390(18) Uani 1 1 d . . .
H5A H 0.8851 0.6141 0.9087 0.047 Uiso 1 1 calc R . .
H5B H 0.9468 0.5268 0.8480 0.047 Uiso 1 1 calc R . .
C6 C 0.5255(6) 0.6581(5) 0.9285(4) 0.0324(16) Uani 1 1 d . . .
C7 C 0.4861(6) 0.6963(5) 1.0087(4) 0.0363(17) Uani 1 1 d . . .
H7 H 0.5197 0.6688 1.0564 0.044 Uiso 1 1 calc R . .
C8 C 0.3967(6) 0.7756(6) 1.0189(5) 0.0422(18) Uani 1 1 d . . .
H8 H 0.3694 0.8023 1.0737 0.051 Uiso 1 1 calc R . .
C9 C 0.3487(6) 0.8146(6) 0.9506(5) 0.0428(18) Uani 1 1 d . . .
H9 H 0.2881 0.8687 0.9582 0.051 Uiso 1 1 calc R . .
C10 C 0.3869(6) 0.7762(5) 0.8688(4) 0.0387(17) Uani 1 1 d . . .
H10 H 0.3524 0.8039 0.8216 0.046 Uiso 1 1 calc R . .
C11 C 0.4749(6) 0.6979(5) 0.8581(4) 0.0345(17) Uani 1 1 d . . .
C12 C 0.4902(6) 0.6876(5) 0.7016(4) 0.0347(17) Uani 1 1 d . . .
C13 C 0.5607(7) 0.7145(5) 0.6198(4) 0.0415(18) Uani 1 1 d . . .
H13 H 0.6356 0.7171 0.6163 0.050 Uiso 1 1 calc R . .
C14 C 0.5221(7) 0.7372(5) 0.5436(5) 0.048(2) Uani 1 1 d . . .
H14 H 0.5700 0.7552 0.4878 0.058 Uiso 1 1 calc R . .
C15 C 0.4117(7) 0.7332(5) 0.5500(5) 0.048(2) Uani 1 1 d . . .
H15 H 0.3841 0.7495 0.4983 0.057 Uiso 1 1 calc R . .
C16 C 0.3425(7) 0.7061(5) 0.6304(5) 0.0451(19) Uani 1 1 d . . .
H16 H 0.2676 0.7031 0.6338 0.054 Uiso 1 1 calc R . .
C17 C 0.3814(6) 0.6829(5) 0.7066(5) 0.0425(19) Uani 1 1 d . . .
H17 H 0.3334 0.6638 0.7621 0.051 Uiso 1 1 calc R . .
C18 C 0.7405(5) 0.3286(5) 0.7788(4) 0.0310(16) Uani 1 1 d . . .
C19 C 0.8152(6) 0.2396(6) 0.7808(4) 0.0394(17) Uani 1 1 d . . .
H19 H 0.8808 0.2389 0.7987 0.047 Uiso 1 1 calc R . .
C20 C 0.7943(6) 0.1501(5) 0.7566(4) 0.0385(17) Uani 1 1 d . . .
H20 H 0.8451 0.0880 0.7592 0.046 Uiso 1 1 calc R . .
C21 C 0.7009(6) 0.1517(5) 0.7293(4) 0.0411(18) Uani 1 1 d . . .
H21 H 0.6873 0.0905 0.7130 0.049 Uiso 1 1 calc R . .
C22 C 0.6255(6) 0.2417(5) 0.7249(4) 0.0363(17) Uani 1 1 d . . .
H22 H 0.5614 0.2423 0.7050 0.044 Uiso 1 1 calc R . .
C23 C 0.6446(6) 0.3315(5) 0.7500(4) 0.0335(16) Uani 1 1 d . . .
C24 C 0.4775(6) 0.4335(5) 0.7236(4) 0.0307(16) Uani 1 1 d . . .
C25 C 0.4878(6) 0.4354(5) 0.6336(4) 0.0377(17) Uani 1 1 d . . .
H25 H 0.5585 0.4299 0.5941 0.045 Uiso 1 1 calc R . .
C26 C 0.3957(7) 0.4452(5) 0.6020(5) 0.045(2) Uani 1 1 d . . .
H26 H 0.4035 0.4480 0.5403 0.054 Uiso 1 1 calc R . .
C27 C 0.2936(7) 0.4509(5) 0.6569(5) 0.0445(19) Uani 1 1 d . . .
H27 H 0.2309 0.4570 0.6337 0.053 Uiso 1 1 calc R . .
C28 C 0.2818(6) 0.4479(6) 0.7454(5) 0.048(2) Uani 1 1 d . . .
H28 H 0.2107 0.4514 0.7841 0.058 Uiso 1 1 calc R . .
C29 C 0.3730(6) 0.4398(5) 0.7790(4) 0.0396(18) Uani 1 1 d . . .
H29 H 0.3639 0.4385 0.8407 0.047 Uiso 1 1 calc R . .
C30 C 0.9010(6) 0.7149(6) 0.7576(4) 0.0408(18) Uani 1 1 d . . .
C31 C 1.0080(6) 0.7144(6) 0.7641(5) 0.046(2) Uani 1 1 d . A .
H31 H 1.0466 0.6541 0.7908 0.055 Uiso 1 1 calc R . .
C32 C 1.0581(7) 0.8045(7) 0.7306(5) 0.058(2) Uani 1 1 d . . .
H32 H 1.1310 0.8054 0.7343 0.069 Uiso 1 1 calc R A .
C33 C 1.0001(8) 0.8919(7) 0.6924(5) 0.060(2) Uani 1 1 d . A .
H33 H 1.0339 0.9527 0.6704 0.072 Uiso 1 1 calc R . .
C34 C 0.8933(7) 0.8926(6) 0.6854(5) 0.050(2) Uani 1 1 d . . .
H34 H 0.8554 0.9528 0.6579 0.060 Uiso 1 1 calc R A .
C35 C 0.8422(6) 0.8035(6) 0.7193(4) 0.0408(19) Uani 1 1 d . A .
C36 C 0.6608(15) 0.8834(12) 0.6951(12) 0.0538(17) Uani 0.57(3) 1 d PGDU A 1
C37 C 0.6780(15) 0.9255(12) 0.6064(11) 0.0556(17) Uani 0.57(3) 1 d PGU A 1
H37 H 0.7412 0.8993 0.5648 0.067 Uiso 0.57(3) 1 calc PR A 1
C38 C 0.6027(17) 1.0061(11) 0.5785(10) 0.0583(18) Uani 0.57(3) 1 d PGU A 1
H38 H 0.6145 1.0348 0.5178 0.070 Uiso 0.57(3) 1 calc PR A 1
C39 C 0.5102(14) 1.0445(9) 0.6394(13) 0.0578(18) Uani 0.57(3) 1 d PGU A 1
H39 H 0.4588 1.0995 0.6203 0.069 Uiso 0.57(3) 1 calc PR A 1
C40 C 0.4930(12) 1.0024(10) 0.7281(12) 0.0561(18) Uani 0.57(3) 1 d PGU A 1
H40 H 0.4298 1.0287 0.7697 0.067 Uiso 0.57(3) 1 calc PR A 1
C41 C 0.5683(16) 0.9219(12) 0.7560(10) 0.0541(18) Uani 0.57(3) 1 d PGU A 1
H41 H 0.5566 0.8931 0.8166 0.065 Uiso 0.57(3) 1 calc PR A 1
C36A C 0.672(2) 0.8790(16) 0.6908(16) 0.0538(17) Uani 0.43(3) 1 d PGD A 2
C37A C 0.7100(19) 0.9151(16) 0.6017(16) 0.0556(17) Uani 0.43(3) 1 d PG A 2
H37A H 0.7799 0.8863 0.5697 0.067 Uiso 0.43(3) 1 calc PR A 2
C38A C 0.645(2) 0.9934(15) 0.5594(12) 0.0583(18) Uani 0.43(3) 1 d PG A 2
H38A H 0.6710 1.0181 0.4985 0.070 Uiso 0.43(3) 1 calc PR A 2
C39A C 0.5430(19) 1.0355(12) 0.6062(16) 0.0578(18) Uani 0.43(3) 1 d PG A 2
H39A H 0.4988 1.0890 0.5773 0.069 Uiso 0.43(3) 1 calc PR A 2
C40A C 0.5054(16) 0.9994(13) 0.6953(17) 0.0561(18) Uani 0.43(3) 1 d PG A 2
H40A H 0.4355 1.0282 0.7273 0.067 Uiso 0.43(3) 1 calc PR A 2
C41A C 0.570(2) 0.9212(16) 0.7376(12) 0.0541(18) Uani 0.43(3) 1 d PG A 2
H41A H 0.5444 0.8965 0.7985 0.065 Uiso 0.43(3) 1 calc PR A 2
C1M C 1.1468(17) 0.6819(15) 0.4721(15) 0.049(2) Uani 0.392(10) 1 d P B 1
H1MA H 1.1870 0.6746 0.4103 0.059 Uiso 0.392(10) 1 calc PR B 1
H1MB H 1.1912 0.6407 0.5125 0.059 Uiso 0.392(10) 1 calc PR B 1
C2M C 1.121(3) 0.795(3) 0.487(4) 0.050(2) Uani 0.392(10) 1 d P B 1
H2MA H 1.1144 0.8014 0.5491 0.060 Uiso 0.392(10) 1 calc PR B 1
H2MB H 1.1792 0.8345 0.4486 0.060 Uiso 0.392(10) 1 calc PR B 1
C3M C 1.042(3) 0.824(3) 0.468(3) 0.047(2) Uani 0.392(10) 1 d P B 1
H3MA H 1.0576 0.8473 0.4036 0.057 Uiso 0.392(10) 1 calc PR B 1
H3MB H 1.0066 0.8853 0.4980 0.057 Uiso 0.392(10) 1 calc PR B 1
C4M C 0.9504(19) 0.7410(15) 0.4915(16) 0.047(2) Uani 0.392(10) 1 d P B 1
H4MA H 0.8977 0.7461 0.5496 0.057 Uiso 0.392(10) 1 calc PR B 1
H4MB H 0.9109 0.7466 0.4445 0.057 Uiso 0.392(10) 1 calc PR B 1
C1L C 1.1175(11) 0.6698(10) 0.5314(10) 0.049(2) Uani 0.608(10) 1 d PU B 2
H1LA H 1.1843 0.6176 0.5203 0.059 Uiso 0.608(10) 1 calc PR B 2
H1LB H 1.0891 0.6688 0.5960 0.059 Uiso 0.608(10) 1 calc PR B 2
C2L C 1.1432(19) 0.7775(17) 0.487(2) 0.050(2) Uani 0.608(10) 1 d PU B 2
H2LA H 1.2042 0.7739 0.4334 0.060 Uiso 0.608(10) 1 calc PR B 2
H2LB H 1.1615 0.8160 0.5281 0.060 Uiso 0.608(10) 1 calc PR B 2
C3L C 1.0169(18) 0.8344(18) 0.460(2) 0.047(2) Uani 0.608(10) 1 d PU B 2
H3LA H 0.9632 0.8650 0.5099 0.057 Uiso 0.608(10) 1 calc PR B 2
H3LB H 1.0267 0.8867 0.4065 0.057 Uiso 0.608(10) 1 calc PR B 2
C4L C 0.9876(13) 0.7342(10) 0.4440(10) 0.047(2) Uani 0.608(10) 1 d PU B 2
H4LA H 0.9068 0.7366 0.4612 0.057 Uiso 0.608(10) 1 calc PR B 2
H4LB H 1.0130 0.7277 0.3802 0.057 Uiso 0.608(10) 1 calc PR B 2
C1S C 0.7860(12) 0.8045(8) 0.3340(8) 0.072(5) Uani 0.50 1 d PGU C 1
H1S H 0.7750 0.7402 0.3705 0.086 Uiso 0.50 1 calc PR C 1
C2S C 0.8491(11) 0.8058(9) 0.2476(9) 0.072(5) Uani 0.50 1 d PGU C 1
H2S H 0.8812 0.7424 0.2251 0.087 Uiso 0.50 1 calc PR C 1
C3S C 0.8652(11) 0.8999(11) 0.1942(7) 0.088(6) Uani 0.50 1 d PGU C 1
H3S H 0.9083 0.9007 0.1351 0.106 Uiso 0.50 1 calc PR C 1
C4S C 0.8182(12) 0.9926(9) 0.2271(8) 0.070(5) Uani 0.50 1 d PGU C 1
H4S H 0.8292 1.0569 0.1906 0.084 Uiso 0.50 1 calc PR C 1
C5S C 0.7550(11) 0.9914(8) 0.3135(8) 0.063(5) Uani 0.50 1 d PGU C 1
H5S H 0.7229 1.0548 0.3360 0.075 Uiso 0.50 1 calc PR C 1
C6S C 0.7389(11) 0.8973(10) 0.3670(6) 0.072(5) Uani 0.50 1 d PGU C 1
H6S H 0.6958 0.8964 0.4260 0.087 Uiso 0.50 1 calc PR C 1
C1P C 0.840(2) 0.8009(14) 0.2924(14) 0.072(5) Uani 0.30 1 d PG D 2
H1P H 0.8320 0.7348 0.3267 0.086 Uiso 0.30 1 calc PR D 2
C2P C 0.9063(19) 0.8079(15) 0.2070(14) 0.072(5) Uani 0.30 1 d PG D 2
H2P H 0.9437 0.7467 0.1828 0.087 Uiso 0.30 1 calc PR D 2
C3P C 0.9179(19) 0.9046(18) 0.1568(11) 0.088(6) Uani 0.30 1 d PG D 2
H3P H 0.9633 0.9095 0.0984 0.106 Uiso 0.30 1 calc PR D 2
C4P C 0.863(2) 0.9942(14) 0.1921(14) 0.070(5) Uani 0.30 1 d PG D 2
H4P H 0.8711 1.0603 0.1579 0.084 Uiso 0.30 1 calc PR D 2
C5P C 0.7968(19) 0.9871(14) 0.2776(15) 0.063(5) Uani 0.30 1 d PG D 2
H5P H 0.7594 1.0484 0.3017 0.075 Uiso 0.30 1 calc PR D 2
C6P C 0.7852(19) 0.8905(17) 0.3277(12) 0.072(5) Uani 0.30 1 d PG D 2
H6P H 0.7399 0.8856 0.3861 0.087 Uiso 0.30 1 calc PR D 2
C11S C 0.7406(12) 0.7696(11) 0.0481(9) 0.053(5) Uani 0.40 1 d PGU E 1
H11S H 0.7801 0.7079 0.0719 0.063 Uiso 0.40 1 calc PR E 1
C12S C 0.6504(14) 0.8216(14) 0.1024(7) 0.056(4) Uani 0.40 1 d PGU E 1
H12S H 0.6284 0.7954 0.1633 0.067 Uiso 0.40 1 calc PR E 1
C13S C 0.5926(12) 0.9119(14) 0.0674(9) 0.089(6) Uani 0.40 1 d PGU E 1
H13S H 0.5310 0.9474 0.1045 0.107 Uiso 0.40 1 calc PR E 1
C14S C 0.6249(13) 0.9502(10) -0.0218(9) 0.071(5) Uani 0.40 1 d PGU E 1
H14S H 0.5854 1.0119 -0.0456 0.085 Uiso 0.40 1 calc PR E 1
C15S C 0.7151(13) 0.8982(11) -0.0761(7) 0.053(4) Uani 0.40 1 d PGU E 1
H15S H 0.7372 0.9244 -0.1370 0.064 Uiso 0.40 1 calc PR E 1
C16S C 0.7729(11) 0.8079(11) -0.0411(9) 0.072(5) Uani 0.40 1 d PGU E 1
H16S H 0.8345 0.7724 -0.0782 0.086 Uiso 0.40 1 calc PR E 1
C11P C 0.7934(12) 0.7686(11) 0.0606(9) 0.053(5) Uani 0.40 1 d PG F 2
H11P H 0.8247 0.7145 0.0987 0.063 Uiso 0.40 1 calc PR F 2
C12P C 0.6836(12) 0.8108(14) 0.0864(8) 0.056(4) Uani 0.40 1 d PG F 2
H12P H 0.6398 0.7855 0.1421 0.067 Uiso 0.40 1 calc PR F 2
C13P C 0.6378(10) 0.8899(14) 0.0307(11) 0.089(6) Uani 0.40 1 d PG F 2
H13P H 0.5627 0.9188 0.0483 0.107 Uiso 0.40 1 calc PR F 2
C14P C 0.7018(13) 0.9269(11) -0.0507(10) 0.071(5) Uani 0.40 1 d PG F 2
H14P H 0.6705 0.9811 -0.0888 0.085 Uiso 0.40 1 calc PR F 2
C15P C 0.8116(12) 0.8848(11) -0.0765(7) 0.053(4) Uani 0.40 1 d PG F 2
H15P H 0.8553 0.9101 -0.1322 0.064 Uiso 0.40 1 calc PR F 2
C16P C 0.8574(9) 0.8056(11) -0.0208(10) 0.072(5) Uani 0.40 1 d PG F 2
H16P H 0.9324 0.7768 -0.0384 0.086 Uiso 0.40 1 calc PR F 2
C21S C -0.024(2) 0.939(2) 0.948(2) 0.050(5) Uani 0.25 1 d PU G 3
H21S H -0.0387 0.8953 0.9117 0.060 Uiso 0.25 1 calc PR G 3
C22S C 0.060(2) 0.908(3) 0.9954(19) 0.050(5) Uani 0.25 1 d P . 3
H22S H 0.1014 0.8407 0.9922 0.060 Uiso 0.25 1 calc PR . 3
C23S C -0.082(2) 1.034(2) 0.959(2) 0.050(5) Uani 0.25 1 d P . 3
H23S H -0.1412 1.0572 0.9308 0.060 Uiso 0.25 1 calc PR . 3

loop_
_atom_site_aniso_label
_atom_site_aniso_U_11
_atom_site_aniso_U_22
_atom_site_aniso_U_33
_atom_site_aniso_U_23
_atom_site_aniso_U_13
_atom_site_aniso_U_12
Fe4 0.0532(10) 0.0343(8) 0.0337(8) -0.0123(6) -0.0027(7) -0.0207(7)
Fe1 0.0528(7) 0.0310(6) 0.0296(5) -0.0088(4) -0.0030(5) -0.0230(5)
Fe2 0.0546(7) 0.0319(6) 0.0286(5) -0.0060(4) -0.0073(5) -0.0239(5)
Fe3 0.0484(6) 0.0265(5) 0.0258(5) -0.0050(4) -0.0087(4) -0.0185(5)
Cl1 0.0460(11) 0.0412(10) 0.0307(9) -0.0125(7) -0.0021(8) -0.0173(8)
Cl2 0.0531(12) 0.0438(11) 0.0282(9) -0.0101(8) -0.0050(8) -0.0184(9)
O1 0.064(3) 0.030(3) 0.045(3) -0.007(2) -0.015(3) -0.018(3)
N1 0.045(4) 0.031(3) 0.020(3) -0.005(2) -0.009(2) -0.016(3)
N2 0.044(4) 0.027(3) 0.030(3) -0.003(2) -0.008(3) -0.019(3)
N3 0.059(4) 0.030(3) 0.035(3) -0.009(3) -0.006(3) -0.024(3)
N4 0.055(4) 0.028(3) 0.026(3) -0.004(2) -0.012(3) -0.015(3)
N5 0.047(4) 0.025(3) 0.024(3) -0.002(2) -0.011(3) -0.014(3)
N6 0.065(4) 0.030(3) 0.036(3) -0.010(3) -0.010(3) -0.023(3)
C1 0.053(5) 0.055(5) 0.047(4) -0.009(4) -0.019(4) -0.019(4)
C2 0.044(5) 0.044(4) 0.036(4) -0.003(3) -0.017(3) -0.017(4)
C3 0.048(5) 0.041(4) 0.026(4) -0.007(3) -0.010(3) -0.021(4)
C4 0.048(4) 0.033(4) 0.032(4) -0.006(3) -0.014(3) -0.014(3)
C5 0.049(5) 0.042(4) 0.036(4) -0.014(3) -0.011(3) -0.024(4)
C6 0.045(4) 0.026(4) 0.030(4) -0.001(3) -0.007(3) -0.020(3)
C7 0.053(5) 0.039(4) 0.022(3) -0.002(3) -0.006(3) -0.023(4)
C8 0.054(5) 0.037(4) 0.039(4) -0.012(3) -0.005(4) -0.018(4)
C9 0.050(5) 0.035(4) 0.044(4) -0.006(3) -0.007(4) -0.015(4)
C10 0.057(5) 0.028(4) 0.039(4) -0.010(3) -0.017(4) -0.010(4)
C11 0.049(5) 0.029(4) 0.030(4) -0.002(3) -0.008(3) -0.022(4)
C12 0.062(5) 0.018(3) 0.031(4) -0.005(3) -0.017(3) -0.009(3)
C13 0.071(5) 0.020(4) 0.040(4) -0.005(3) -0.021(4) -0.011(4)
C14 0.087(7) 0.025(4) 0.035(4) -0.005(3) -0.013(4) -0.016(4)
C15 0.083(6) 0.030(4) 0.042(5) -0.003(3) -0.036(4) -0.011(4)
C16 0.069(6) 0.026(4) 0.049(5) -0.011(3) -0.030(4) -0.001(4)
C17 0.065(6) 0.023(4) 0.044(4) -0.011(3) -0.015(4) -0.010(4)
C18 0.040(4) 0.027(4) 0.030(4) -0.003(3) -0.008(3) -0.016(3)
C19 0.042(4) 0.044(5) 0.035(4) -0.007(3) -0.006(3) -0.016(4)
C20 0.048(5) 0.032(4) 0.035(4) -0.013(3) 0.000(3) -0.010(3)
C21 0.056(5) 0.029(4) 0.039(4) -0.007(3) -0.003(4) -0.017(4)
C22 0.047(4) 0.037(4) 0.032(4) -0.004(3) -0.010(3) -0.021(4)
C23 0.045(4) 0.032(4) 0.026(4) -0.003(3) -0.006(3) -0.016(3)
C24 0.052(5) 0.019(3) 0.025(3) -0.002(3) -0.012(3) -0.015(3)
C25 0.055(5) 0.031(4) 0.032(4) -0.002(3) -0.016(3) -0.013(3)
C26 0.081(6) 0.032(4) 0.030(4) -0.003(3) -0.021(4) -0.019(4)
C27 0.069(6) 0.034(4) 0.044(5) 0.003(3) -0.029(4) -0.027(4)
C28 0.046(5) 0.047(5) 0.052(5) 0.010(4) -0.015(4) -0.016(4)
C29 0.058(5) 0.033(4) 0.031(4) -0.005(3) -0.014(4) -0.009(4)
C30 0.051(5) 0.041(5) 0.036(4) -0.017(3) -0.001(3) -0.026(4)
C31 0.055(5) 0.039(4) 0.047(4) -0.023(3) 0.005(4) -0.025(4)
C32 0.061(6) 0.072(6) 0.048(5) -0.035(5) 0.012(4) -0.038(5)
C33 0.082(7) 0.054(6) 0.047(5) -0.016(4) 0.008(5) -0.042(5)
C34 0.076(6) 0.045(5) 0.036(4) -0.012(3) -0.005(4) -0.030(4)
C35 0.060(5) 0.040(5) 0.027(4) -0.011(3) -0.003(3) -0.027(4)
C36 0.086(4) 0.039(3) 0.050(3) 0.005(3) -0.033(4) -0.030(3)
C37 0.087(5) 0.041(3) 0.050(3) 0.006(2) -0.032(4) -0.028(3)
C38 0.089(5) 0.043(3) 0.051(4) 0.008(3) -0.031(4) -0.026(3)
C39 0.089(5) 0.043(3) 0.050(4) 0.009(3) -0.031(4) -0.025(3)
C40 0.088(4) 0.042(3) 0.049(4) 0.009(3) -0.033(4) -0.027(3)
C41 0.086(4) 0.040(3) 0.049(4) 0.007(3) -0.034(4) -0.029(3)
C36A 0.086(4) 0.039(3) 0.050(3) 0.005(3) -0.033(4) -0.030(3)
C37A 0.087(5) 0.041(3) 0.050(3) 0.006(2) -0.032(4) -0.028(3)
C38A 0.089(5) 0.043(3) 0.051(4) 0.008(3) -0.031(4) -0.026(3)
C39A 0.089(5) 0.043(3) 0.050(4) 0.009(3) -0.031(4) -0.025(3)
C40A 0.088(4) 0.042(3) 0.049(4) 0.009(3) -0.033(4) -0.027(3)
C41A 0.086(4) 0.040(3) 0.049(4) 0.007(3) -0.034(4) -0.029(3)
C1M 0.063(6) 0.042(5) 0.048(4) -0.003(4) -0.011(5) -0.027(4)
C2M 0.064(6) 0.042(5) 0.049(4) -0.003(5) -0.010(5) -0.026(4)
C3M 0.065(7) 0.038(4) 0.045(6) -0.015(4) -0.009(5) -0.018(4)
C4M 0.064(7) 0.039(4) 0.045(6) -0.015(4) -0.010(5) -0.018(4)
C1L 0.063(6) 0.042(5) 0.048(4) -0.003(4) -0.011(5) -0.027(4)
C2L 0.064(6) 0.042(5) 0.049(4) -0.003(5) -0.010(5) -0.026(4)
C3L 0.065(7) 0.038(4) 0.045(6) -0.015(4) -0.009(5) -0.018(4)
C4L 0.064(7) 0.039(4) 0.045(6) -0.015(4) -0.010(5) -0.018(4)
C1S 0.080(10) 0.062(8) 0.073(9) -0.015(7) -0.024(7) 0.000(7)
C2S 0.092(10) 0.056(7) 0.065(9) -0.005(7) -0.020(8) -0.004(7)
C3S 0.096(11) 0.093(9) 0.076(9) -0.021(8) -0.022(8) -0.003(8)
C4S 0.087(10) 0.067(7) 0.071(9) -0.019(7) -0.027(8) -0.029(7)
C5S 0.066(9) 0.045(6) 0.081(9) -0.010(7) -0.011(7) -0.027(6)
C6S 0.081(10) 0.073(8) 0.074(9) -0.010(7) -0.038(8) -0.010(7)
C1P 0.080(10) 0.062(8) 0.073(9) -0.015(7) -0.024(7) 0.000(7)
C2P 0.092(10) 0.056(7) 0.065(9) -0.005(7) -0.020(8) -0.004(7)
C3P 0.096(11) 0.093(9) 0.076(9) -0.021(8) -0.022(8) -0.003(8)
C4P 0.087(10) 0.067(7) 0.071(9) -0.019(7) -0.027(8) -0.029(7)
C5P 0.066(9) 0.045(6) 0.081(9) -0.010(7) -0.011(7) -0.027(6)
C6P 0.081(10) 0.073(8) 0.074(9) -0.010(7) -0.038(8) -0.010(7)
C11S 0.070(10) 0.047(6) 0.042(6) 0.000(5) -0.021(7) -0.005(7)
C12S 0.075(8) 0.049(6) 0.051(6) -0.006(5) -0.011(6) -0.035(6)
C13S 0.087(10) 0.081(9) 0.105(11) -0.033(8) -0.015(8) -0.020(8)
C14S 0.089(10) 0.063(8) 0.061(8) -0.012(7) -0.016(8) -0.009(8)
C15S 0.078(8) 0.043(7) 0.040(6) -0.021(5) -0.007(7) -0.008(7)
C16S 0.086(9) 0.059(8) 0.072(8) -0.029(7) -0.010(7) -0.010(7)
C11P 0.070(10) 0.047(6) 0.042(6) 0.000(5) -0.021(7) -0.005(7)
C12P 0.075(8) 0.049(6) 0.051(6) -0.006(5) -0.011(6) -0.035(6)
C13P 0.087(10) 0.081(9) 0.105(11) -0.033(8) -0.015(8) -0.020(8)
C14P 0.089(10) 0.063(8) 0.061(8) -0.012(7) -0.016(8) -0.009(8)
C15P 0.078(8) 0.043(7) 0.040(6) -0.021(5) -0.007(7) -0.008(7)
C16P 0.086(9) 0.059(8) 0.072(8) -0.029(7) -0.010(7) -0.010(7)
C21S 0.049(8) 0.049(8) 0.051(8) -0.003(7) -0.013(6) -0.007(7)
C22S 0.049(8) 0.049(8) 0.051(8) -0.003(7) -0.013(6) -0.007(7)
C23S 0.049(8) 0.049(8) 0.051(8) -0.003(7) -0.013(6) -0.007(7)

loop_
_atom_type_symbol
_atom_type_description
_atom_type_scat_dispersion_real
_atom_type_scat_dispersion_imag
_atom_type_scat_source
C C 0.0033 0.0016 'International Tables Vol C Tables 4.2.6.8 and 6.1.1.4'
H H 0.0000 0.0000 'International Tables Vol C Tables 4.2.6.8 and 6.1.1.4'
N N 0.0061 0.0033 'International Tables Vol C Tables 4.2.6.8 and 6.1.1.4'
O O 0.0106 0.0060 'International Tables Vol C Tables 4.2.6.8 and 6.1.1.4'
Cl Cl 0.1484 0.1585 'International Tables Vol C Tables 4.2.6.8 and 6.1.1.4'
Fe Fe 0.3463 0.8444 'International Tables Vol C Tables 4.2.6.8 and 6.1.1.4'

loop_
_geom_angle_atom_site_label_1
_geom_angle_atom_site_label_2
_geom_angle_atom_site_label_3
_geom_angle
_geom_angle_site_symmetry_1
_geom_angle_site_symmetry_3
O1 Fe4 O1 179.999(1) 2_766 .
O1 Fe4 Cl2 90.99(14) 2_766 2_766
O1 Fe4 Cl2 89.01(14) . 2_766
O1 Fe4 Cl2 89.01(14) 2_766 .
O1 Fe4 Cl2 90.99(14) . .
Cl2 Fe4 Cl2 180.00(4) 2_766 .
O1 Fe4 Cl1 89.26(13) 2_766 .
O1 Fe4 Cl1 90.74(13) . .
Cl2 Fe4 Cl1 97.43(5) 2_766 .
Cl2 Fe4 Cl1 82.57(5) . .
O1 Fe4 Cl1 90.74(13) 2_766 2_766
O1 Fe4 Cl1 89.26(13) . 2_766
Cl2 Fe4 Cl1 82.57(5) 2_766 2_766
Cl2 Fe4 Cl1 97.43(5) . 2_766
Cl1 Fe4 Cl1 180.000(1) . 2_766
N2 Fe1 N3 97.1(2) . .
N2 Fe1 Cl2 124.49(15) . .
N3 Fe1 Cl2 134.53(16) . .
N2 Fe1 Cl1 104.21(16) . .
N3 Fe1 Cl1 96.98(17) . .
Cl2 Fe1 Cl1 90.36(7) . .
N2 Fe1 Fe2 88.99(15) . .
N3 Fe1 Fe2 47.85(16) . .
Cl2 Fe1 Fe2 109.52(7) . .
Cl1 Fe1 Fe2 144.21(6) . .
N2 Fe1 Fe3 46.31(15) . .
N3 Fe1 Fe3 90.10(15) . .
Cl2 Fe1 Fe3 104.95(6) . .
Cl1 Fe1 Fe3 150.45(6) . .
Fe2 Fe1 Fe3 53.37(4) . .
N6 Fe2 N3 84.3(3) . .
N6 Fe2 N1 150.5(2) . .
N3 Fe2 N1 98.2(2) . .
N6 Fe2 N4 111.5(2) . .
N3 Fe2 N4 158.1(2) . .
N1 Fe2 N4 75.7(2) . .
N6 Fe2 Fe3 154.71(17) . .
N3 Fe2 Fe3 106.25(16) . .
N1 Fe2 Fe3 52.30(14) . .
N4 Fe2 Fe3 53.22(15) . .
N6 Fe2 Fe1 104.44(18) . .
N3 Fe2 Fe1 55.33(16) . .
N1 Fe2 Fe1 100.95(16) . .
N4 Fe2 Fe1 104.56(15) . .
Fe3 Fe2 Fe1 66.27(4) . .
N5 Fe3 N1 155.3(2) . .
N5 Fe3 N2 85.9(2) . .
N1 Fe3 N2 96.3(2) . .
N5 Fe3 N4 109.0(2) . .
N1 Fe3 N4 79.2(2) . .
N2 Fe3 N4 153.8(2) . .
N5 Fe3 Fe2 149.34(16) . .
N1 Fe3 Fe2 54.72(15) . .
N2 Fe3 Fe2 99.31(15) . .
N4 Fe3 Fe2 56.94(16) . .
N5 Fe3 Fe1 102.47(17) . .
N1 Fe3 Fe1 98.14(16) . .
N2 Fe3 Fe1 52.05(15) . .
N4 Fe3 Fe1 102.68(16) . .
Fe2 Fe3 Fe1 60.36(4) . .
Fe1 Cl1 Fe4 91.85(6) . .
Fe1 Cl2 Fe4 94.83(7) . .
C4L O1 C1L 114.4(8) . .
C4L O1 C4M 31.5(8) . .
C1L O1 C4M 108.1(10) . .
C4L O1 C1M 96.4(10) . .
C1L O1 C1M 36.0(8) . .
C4M O1 C1M 109.5(11) . .
C4L O1 Fe4 122.5(6) . .
C1L O1 Fe4 122.9(6) . .
C4M O1 Fe4 121.9(8) . .
C1M O1 Fe4 127.8(8) . .
C6 N1 C3 117.8(5) . .
C6 N1 Fe3 112.0(4) . .
C3 N1 Fe3 124.1(4) . .
C6 N1 Fe2 97.3(4) . .
C3 N1 Fe2 121.6(4) . .
Fe3 N1 Fe2 72.98(17) . .
C18 N2 C4 111.8(5) . .
C18 N2 Fe3 110.4(4) . .
C4 N2 Fe3 124.0(4) . .
C18 N2 Fe1 114.1(4) . .
C4 N2 Fe1 111.7(4) . .
Fe3 N2 Fe1 81.64(19) . .
C30 N3 C5 111.9(5) . .
C30 N3 Fe2 112.2(5) . .
C5 N3 Fe2 123.3(4) . .
C30 N3 Fe1 119.5(4) . .
C5 N3 Fe1 109.3(4) . .
Fe2 N3 Fe1 76.8(2) . .
C12 N4 C11 118.6(6) . .
C12 N4 Fe3 124.7(4) . .
C11 N4 Fe3 108.9(4) . .
C12 N4 Fe2 128.4(4) . .
C11 N4 Fe2 94.7(4) . .
Fe3 N4 Fe2 69.84(18) . .
C23 N5 C24 118.2(5) . .
C23 N5 Fe3 114.0(4) . .
C24 N5 Fe3 127.8(4) . .
C36A N6 C35 117.5(13) . .
C36A N6 C36 5.0(19) . .
C35 N6 C36 121.2(10) . .
C36A N6 Fe2 127.5(13) . .
C35 N6 Fe2 115.0(5) . .
C36 N6 Fe2 123.9(9) . .
C2 C1 H1A 109.5 . .
C2 C1 H1B 109.5 . .
H1A C1 H1B 109.5 . .
C2 C1 H1C 109.5 . .
H1A C1 H1C 109.5 . .
H1B C1 H1C 109.5 . .
C3 C2 C4 113.5(5) . .
C3 C2 C5 113.5(6) . .
C4 C2 C5 111.7(6) . .
C3 C2 C1 106.1(6) . .
C4 C2 C1 105.3(6) . .
C5 C2 C1 106.0(5) . .
N1 C3 C2 113.5(5) . .
N1 C3 H3A 108.9 . .
C2 C3 H3A 108.9 . .
N1 C3 H3B 108.9 . .
C2 C3 H3B 108.9 . .
H3A C3 H3B 107.7 . .
N2 C4 C2 116.0(5) . .
N2 C4 H4A 108.3 . .
C2 C4 H4A 108.3 . .
N2 C4 H4B 108.3 . .
C2 C4 H4B 108.3 . .
H4A C4 H4B 107.4 . .
N3 C5 C2 117.9(5) . .
N3 C5 H5A 107.8 . .
C2 C5 H5A 107.8 . .
N3 C5 H5B 107.8 . .
C2 C5 H5B 107.8 . .
H5A C5 H5B 107.2 . .
C7 C6 C11 120.3(7) . .
C7 C6 N1 127.5(6) . .
C11 C6 N1 111.9(6) . .
C6 C7 C8 119.5(7) . .
C6 C7 H7 120.2 . .
C8 C7 H7 120.2 . .
C9 C8 C7 120.1(7) . .
C9 C8 H8 119.9 . .
C7 C8 H8 119.9 . .
C8 C9 C10 121.2(7) . .
C8 C9 H9 119.4 . .
C10 C9 H9 119.4 . .
C11 C10 C9 119.2(7) . .
C11 C10 H10 120.4 . .
C9 C10 H10 120.4 . .
C10 C11 C6 119.7(6) . .
C10 C11 N4 127.4(6) . .
C6 C11 N4 112.4(6) . .
C17 C12 C13 119.9(6) . .
C17 C12 N4 120.8(6) . .
C13 C12 N4 119.1(7) . .
C14 C13 C12 120.4(7) . .
C14 C13 H13 119.8 . .
C12 C13 H13 119.8 . .
C13 C14 C15 119.0(7) . .
C13 C14 H14 120.5 . .
C15 C14 H14 120.5 . .
C16 C15 C14 120.7(7) . .
C16 C15 H15 119.7 . .
C14 C15 H15 119.7 . .
C15 C16 C17 120.3(8) . .
C15 C16 H16 119.9 . .
C17 C16 H16 119.9 . .
C12 C17 C16 119.8(7) . .
C12 C17 H17 120.1 . .
C16 C17 H17 120.1 . .
C19 C18 C23 120.6(6) . .
C19 C18 N2 124.9(6) . .
C23 C18 N2 114.3(6) . .
C18 C19 C20 119.8(7) . .
C18 C19 H19 120.1 . .
C20 C19 H19 120.1 . .
C21 C20 C19 120.1(7) . .
C21 C20 H20 119.9 . .
C19 C20 H20 119.9 . .
C20 C21 C22 120.9(7) . .
C20 C21 H21 119.5 . .
C22 C21 H21 119.5 . .
C21 C22 C23 119.6(7) . .
C21 C22 H22 120.2 . .
C23 C22 H22 120.2 . .
N5 C23 C22 125.5(6) . .
N5 C23 C18 115.2(6) . .
C22 C23 C18 119.0(6) . .
C29 C24 C25 118.1(6) . .
C29 C24 N5 121.3(6) . .
C25 C24 N5 120.5(6) . .
C26 C25 C24 119.8(7) . .
C26 C25 H25 120.1 . .
C24 C25 H25 120.1 . .
C27 C26 C25 121.6(6) . .
C27 C26 H26 119.2 . .
C25 C26 H26 119.2 . .
C26 C27 C28 119.5(7) . .
C26 C27 H27 120.3 . .
C28 C27 H27 120.3 . .
C27 C28 C29 120.2(7) . .
C27 C28 H28 119.9 . .
C29 C28 H28 119.9 . .
C28 C29 C24 120.7(6) . .
C28 C29 H29 119.6 . .
C24 C29 H29 119.6 . .
C31 C30 C35 121.3(6) . .
C31 C30 N3 124.9(7) . .
C35 C30 N3 113.6(6) . .
C30 C31 C32 119.1(8) . .
C30 C31 H31 120.4 . .
C32 C31 H31 120.4 . .
C33 C32 C31 119.5(8) . .
C33 C32 H32 120.2 . .
C31 C32 H32 120.2 . .
C32 C33 C34 121.6(7) . .
C32 C33 H33 119.2 . .
C34 C33 H33 119.2 . .
C33 C34 C35 119.4(8) . .
C33 C34 H34 120.3 . .
C35 C34 H34 120.3 . .
N6 C35 C30 114.5(6) . .
N6 C35 C34 125.9(7) . .
C30 C35 C34 119.1(7) . .
C37 C36 C41 120.0 . .
C37 C36 N6 123.5(12) . .
C41 C36 N6 116.5(12) . .
C36 C37 C38 120.0 . .
C36 C37 H37 120.0 . .
C38 C37 H37 120.0 . .
C39 C38 C37 120.0 . .
C39 C38 H38 120.0 . .
C37 C38 H38 120.0 . .
C40 C39 C38 120.0 . .
C40 C39 H39 120.0 . .
C38 C39 H39 120.0 . .
C39 C40 C41 120.0 . .
C39 C40 H40 120.0 . .
C41 C40 H40 120.0 . .
C40 C41 C36 120.0 . .
C40 C41 H41 120.0 . .
C36 C41 H41 120.0 . .
N6 C36A C37A 119.0(17) . .
N6 C36A C41A 120.8(17) . .
C37A C36A C41A 120.0 . .
C38A C37A C36A 120.0 . .
C38A C37A H37A 120.0 . .
C36A C37A H37A 120.0 . .
C37A C38A C39A 120.0 . .
C37A C38A H38A 120.0 . .
C39A C38A H38A 120.0 . .
C38A C39A C40A 120.0 . .
C38A C39A H39A 120.0 . .
C40A C39A H39A 120.0 . .
C41A C40A C39A 120.0 . .
C41A C40A H40A 120.0 . .
C39A C40A H40A 120.0 . .
C40A C41A C36A 120.0 . .
C40A C41A H41A 120.0 . .
C36A C41A H41A 120.0 . .
O1 C1M C2M 104(2) . .
O1 C1M H1MA 111.0 . .
C2M C1M H1MA 111.0 . .
O1 C1M H1MB 111.0 . .
C2M C1M H1MB 111.0 . .
H1MA C1M H1MB 109.0 . .
C3M C2M C1M 105(4) . .
C3M C2M H2MA 110.7 . .
C1M C2M H2MA 110.7 . .
C3M C2M H2MB 110.7 . .
C1M C2M H2MB 110.7 . .
H2MA C2M H2MB 108.8 . .
C2M C3M C4M 117(4) . .
C2M C3M H3MA 108.0 . .
C4M C3M H3MA 108.0 . .
C2M C3M H3MB 108.0 . .
C4M C3M H3MB 108.0 . .
H3MA C3M H3MB 107.2 . .
O1 C4M C3M 93.3(19) . .
O1 C4M H4MA 113.0 . .
C3M C4M H4MA 113.0 . .
O1 C4M H4MB 113.0 . .
C3M C4M H4MB 113.0 . .
H4MA C4M H4MB 110.4 . .
O1 C1L C2L 105.6(13) . .
O1 C1L H1LA 110.6 . .
C2L C1L H1LA 110.6 . .
O1 C1L H1LB 110.6 . .
C2L C1L H1LB 110.6 . .
H1LA C1L H1LB 108.7 . .
C1L C2L C3L 101.2(19) . .
C1L C2L H2LA 111.5 . .
C3L C2L H2LA 111.5 . .
C1L C2L H2LB 111.5 . .
C3L C2L H2LB 111.5 . .
H2LA C2L H2LB 109.3 . .
C4L C3L C2L 95.8(17) . .
C4L C3L H3LA 112.6 . .
C2L C3L H3LA 112.6 . .
C4L C3L H3LB 112.6 . .
C2L C3L H3LB 112.6 . .
H3LA C3L H3LB 110.1 . .
O1 C4L C3L 111.1(11) . .
O1 C4L H4LA 109.4 . .
C3L C4L H4LA 109.4 . .
O1 C4L H4LB 109.4 . .
C3L C4L H4LB 109.4 . .
H4LA C4L H4LB 108.0 . .
C2S C1S C6S 120.0 . .
C2S C1S H1S 120.0 . .
C6S C1S H1S 120.0 . .
C3S C2S C1S 120.0 . .
C3S C2S H2S 120.0 . .
C1S C2S H2S 120.0 . .
C2S C3S C4S 120.0 . .
C2S C3S H3S 120.0 . .
C4S C3S H3S 120.0 . .
C5S C4S C3S 120.0 . .
C5S C4S H4S 120.0 . .
C3S C4S H4S 120.0 . .
C4S C5S C6S 120.0 . .
C4S C5S H5S 120.0 . .
C6S C5S H5S 120.0 . .
C5S C6S C1S 120.0 . .
C5S C6S H6S 120.0 . .
C1S C6S H6S 120.0 . .
C2P C1P C6P 120.0 . .
C2P C1P H1P 120.0 . .
C6P C1P H1P 120.0 . .
C1P C2P C3P 120.0 . .
C1P C2P H2P 120.0 . .
C3P C2P H2P 120.0 . .
C4P C3P C2P 120.0 . .
C4P C3P H3P 120.0 . .
C2P C3P H3P 120.0 . .
C3P C4P C5P 120.0 . .
C3P C4P H4P 120.0 . .
C5P C4P H4P 120.0 . .
C6P C5P C4P 120.0 . .
C6P C5P H5P 120.0 . .
C4P C5P H5P 120.0 . .
C5P C6P C1P 120.0 . .
C5P C6P H6P 120.0 . .
C1P C6P H6P 120.0 . .
C12S C11S C16S 120.0 . .
C12S C11S H11S 120.0 . .
C16S C11S H11S 120.0 . .
C11S C12S C13S 120.0 . .
C11S C12S H12S 120.0 . .
C13S C12S H12S 120.0 . .
C14S C13S C12S 120.0 . .
C14S C13S H13S 120.0 . .
C12S C13S H13S 120.0 . .
C13S C14S C15S 120.0 . .
C13S C14S H14S 120.0 . .
C15S C14S H14S 120.0 . .
C14S C15S C16S 120.0 . .
C14S C15S H15S 120.0 . .
C16S C15S H15S 120.0 . .
C15S C16S C11S 120.0 . .
C15S C16S H16S 120.0 . .
C11S C16S H16S 120.0 . .
C12P C11P C16P 120.0 . .
C12P C11P H11P 120.0 . .
C16P C11P H11P 120.0 . .
C13P C12P C11P 120.0 . .
C13P C12P H12P 120.0 . .
C11P C12P H12P 120.0 . .
C12P C13P C14P 120.0 . .
C12P C13P H13P 120.0 . .
C14P C13P H13P 120.0 . .
C13P C14P C15P 120.0 . .
C13P C14P H14P 120.0 . .
C15P C14P H14P 120.0 . .
C14P C15P C16P 120.0 . .
C14P C15P H15P 120.0 . .
C16P C15P H15P 120.0 . .
C15P C16P C11P 120.0 . .
C15P C16P H16P 120.0 . .
C11P C16P H16P 120.0 . .
C23S C21S C22S 115(3) . .
C23S C21S H21S 122.6 . .
C22S C21S H21S 122.6 . .
C23S C22S C21S 123(3) 2_577 .
C23S C22S H22S 118.5 2_577 .
C21S C22S H22S 118.5 . .
C22S C23S C21S 122(3) 2_577 .
C22S C23S H23S 118.9 2_577 .
C21S C23S H23S 118.9 . .

loop_
_geom_bond_atom_site_label_1
_geom_bond_atom_site_label_2
_geom_bond_distance
_geom_bond_site_symmetry_2
Fe4 O1 2.070(4) 2_766
Fe4 O1 2.070(4) .
Fe4 Cl2 2.5199(19) 2_766
Fe4 Cl2 2.5200(18) .
Fe4 Cl1 2.5630(17) .
Fe4 Cl1 2.5631(17) 2_766
Fe1 N2 2.107(5) .
Fe1 N3 2.121(5) .
Fe1 Cl2 2.3246(19) .
Fe1 Cl1 2.403(2) .
Fe1 Fe2 2.5103(14) .
Fe1 Fe3 2.6439(14) .
Fe2 N6 1.886(5) .
Fe2 N3 1.912(6) .
Fe2 N1 1.979(5) .
Fe2 N4 2.069(6) .
Fe2 Fe3 2.3177(13) .
Fe3 N5 1.847(5) .
Fe3 N1 1.918(5) .
Fe3 N2 1.932(5) .
Fe3 N4 1.977(5) .
O1 C4L 1.393(14) .
O1 C1L 1.436(13) .
O1 C4M 1.48(2) .
O1 C1M 1.50(2) .
N1 C6 1.415(8) .
N1 C3 1.463(8) .
N2 C18 1.411(8) .
N2 C4 1.464(8) .
N3 C30 1.430(8) .
N3 C5 1.482(8) .
N4 C12 1.419(8) .
N4 C11 1.441(8) .
N5 C23 1.380(8) .
N5 C24 1.416(8) .
N6 C36A 1.355(11) .
N6 C35 1.376(9) .
N6 C36 1.446(10) .
C1 C2 1.546(9) .
C1 H1A 0.9800 .
C1 H1B 0.9800 .
C1 H1C 0.9800 .
C2 C3 1.521(9) .
C2 C4 1.527(9) .
C2 C5 1.529(9) .
C3 H3A 0.9900 .
C3 H3B 0.9900 .
C4 H4A 0.9900 .
C4 H4B 0.9900 .
C5 H5A 0.9900 .
C5 H5B 0.9900 .
C6 C7 1.384(9) .
C6 C11 1.407(9) .
C7 C8 1.397(10) .
C7 H7 0.9500 .
C8 C9 1.357(9) .
C8 H8 0.9500 .
C9 C10 1.408(9) .
C9 H9 0.9500 .
C10 C11 1.377(9) .
C10 H10 0.9500 .
C12 C17 1.382(10) .
C12 C13 1.396(9) .
C13 C14 1.385(9) .
C13 H13 0.9500 .
C14 C15 1.395(10) .
C14 H14 0.9500 .
C15 C16 1.373(10) .
C15 H15 0.9500 .
C16 C17 1.388(9) .
C16 H16 0.9500 .
C17 H17 0.9500 .
C18 C19 1.373(9) .
C18 C23 1.406(9) .
C19 C20 1.398(9) .
C19 H19 0.9500 .
C20 C21 1.368(10) .
C20 H20 0.9500 .
C21 C22 1.391(9) .
C21 H21 0.9500 .
C22 C23 1.398(9) .
C22 H22 0.9500 .
C24 C29 1.386(9) .
C24 C25 1.392(9) .
C25 C26 1.371(9) .
C25 H25 0.9500 .
C26 C27 1.358(10) .
C26 H26 0.9500 .
C27 C28 1.363(10) .
C27 H27 0.9500 .
C28 C29 1.381(9) .
C28 H28 0.9500 .
C29 H29 0.9500 .
C30 C31 1.395(10) .
C30 C35 1.403(10) .
C31 C32 1.410(10) .
C31 H31 0.9500 .
C32 C33 1.386(11) .
C32 H32 0.9500 .
C33 C34 1.395(11) .
C33 H33 0.9500 .
C34 C35 1.404(10) .
C34 H34 0.9500 .
C36 C37 1.3900 .
C36 C41 1.3900 .
C37 C38 1.3900 .
C37 H37 0.9500 .
C38 C39 1.3900 .
C38 H38 0.9500 .
C39 C40 1.3900 .
C39 H39 0.9500 .
C40 C41 1.3900 .
C40 H40 0.9500 .
C41 H41 0.9500 .
C36A C37A 1.3900 .
C36A C41A 1.3900 .
C37A C38A 1.3900 .
C37A H37A 0.9500 .
C38A C39A 1.3900 .
C38A H38A 0.9500 .
C39A C40A 1.3900 .
C39A H39A 0.9500 .
C40A C41A 1.3900 .
C40A H40A 0.9500 .
C41A H41A 0.9500 .
C1M C2M 1.52(4) .
C1M H1MA 0.9900 .
C1M H1MB 0.9900 .
C2M C3M 1.11(5) .
C2M H2MA 0.9900 .
C2M H2MB 0.9900 .
C3M C4M 1.67(4) .
C3M H3MA 0.9900 .
C3M H3MB 0.9900 .
C4M H4MA 0.9900 .
C4M H4MB 0.9900 .
C1L C2L 1.52(3) .
C1L H1LA 0.9900 .
C1L H1LB 0.9900 .
C2L C3L 1.77(3) .
C2L H2LA 0.9900 .
C2L H2LB 0.9900 .
C3L C4L 1.52(2) .
C3L H3LA 0.9900 .
C3L H3LB 0.9900 .
C4L H4LA 0.9900 .
C4L H4LB 0.9900 .
C1S C2S 1.3900 .
C1S C6S 1.3900 .
C1S H1S 0.9500 .
C2S C3S 1.3900 .
C2S H2S 0.9500 .
C3S C4S 1.3900 .
C3S H3S 0.9500 .
C4S C5S 1.3900 .
C4S H4S 0.9500 .
C5S C6S 1.3900 .
C5S H5S 0.9500 .
C6S H6S 0.9500 .
C1P C2P 1.3900 .
C1P C6P 1.3900 .
C1P H1P 0.9500 .
C2P C3P 1.3900 .
C2P H2P 0.9500 .
C3P C4P 1.3900 .
C3P H3P 0.9500 .
C4P C5P 1.3900 .
C4P H4P 0.9500 .
C5P C6P 1.3900 .
C5P H5P 0.9500 .
C6P H6P 0.9500 .
C11S C12S 1.3900 .
C11S C16S 1.3900 .
C11S H11S 0.9500 .
C12S C13S 1.3900 .
C12S H12S 0.9500 .
C13S C14S 1.3900 .
C13S H13S 0.9500 .
C14S C15S 1.3900 .
C14S H14S 0.9500 .
C15S C16S 1.3900 .
C15S H15S 0.9500 .
C16S H16S 0.9500 .
C11P C12P 1.3900 .
C11P C16P 1.3900 .
C11P H11P 0.9500 .
C12P C13P 1.3900 .
C12P H12P 0.9500 .
C13P C14P 1.3900 .
C13P H13P 0.9500 .
C14P C15P 1.3900 .
C14P H14P 0.9500 .
C15P C16P 1.3900 .
C15P H15P 0.9500 .
C16P H16P 0.9500 .
C21S C23S 1.35(4) .
C21S C22S 1.43(4) .
C21S H21S 0.9500 .
C22S C23S 1.26(4) 2_577
C22S H22S 0.9500 .
C23S C22S 1.26(4) 2_577
C23S H23S 0.9500 .
